data_2212014
loop_
_publ_author_name
'Wen-Dong Song'
'Xian-Xia Guo'
'Hong He'

_publ_section_title
;<i>catena</i>-Poly[[[aqua(2,2'-bipyridine-<i>N</i>,<i>N</i>')nickel(II)]-\m-3,5-dinitrosalicylato-\k^3^<i>O</i>,<i>O</i>':<i>O</i>'']
 0.2-hydrate]
;
_journal_coeditor_code BG2016
_journal_issue 2
_journal_name_full 'Acta Crystallographica Section E'
_journal_page_first m610
_journal_page_last m612
_journal_paper_doi 10.1107/S1600536807003121
_journal_volume 63
_journal_year 2007
_chemical_formula_iupac '[Ni (C7 H2 N2 O7) (C10 H8 N2) (H2 O)] , 0.2H2 O'
_chemical_formula_moiety 'C17 H12 N4 Ni O8 , 0.2H2 O'
_chemical_formula_sum 'C17 H12.4 N4 Ni O8.2'
_chemical_formula_weight 462.62
_chemical_name_systematic
;
catena-Poly[[[aqua(2,2'-bipyridine-N,N')nickel(II)]-\m-3,5-
dinitrosalicylate-\k^3^O,O':O''] 0.2-hydrate]
;
_space_group_IT_number 15
_symmetry_cell_setting monoclinic
_symmetry_space_group_name_Hall '-C 2yc'
_symmetry_space_group_name_H-M 'C 1 2/c 1'
_atom_sites_solution_hydrogens geom
_atom_sites_solution_primary direct
_atom_sites_solution_secondary difmap
_audit_creation_method SHELXL97
_cell_angle_alpha 90.00
_cell_angle_beta 126.278(5)
_cell_angle_gamma 90.00
_cell_formula_units_Z 8
_cell_length_a 31.9347(14)
_cell_length_b 6.4537(3)
_cell_length_c 22.7534(11)
_cell_measurement_reflns_used 4354
_cell_measurement_temperature 293(2)
_cell_measurement_theta_max 27.00
_cell_measurement_theta_min 2.12
_cell_volume 3780.4(4)
_computing_cell_refinement SMART
_computing_data_collection 'SMART (Bruker,1998)'
_computing_data_reduction 'SAINT (Bruker, 1999)'
_computing_molecular_graphics 'SHELXTL (Bruker, 1998)'
_computing_publication_material SHELXTL
_computing_structure_refinement 'SHELXL97 (Sheldrick, 1997)'
_computing_structure_solution 'SHELXS97 (Sheldrick, 1997)'
_diffrn_ambient_temperature 293(2)
_diffrn_measured_fraction_theta_full 0.993
_diffrn_measured_fraction_theta_max 0.993
_diffrn_measurement_device_type 'Bruker APEXII area-detector'
_diffrn_measurement_method '\f and \w'
_diffrn_radiation_monochromator graphite
_diffrn_radiation_source 'fine-focus sealed tube'
_diffrn_radiation_type MoK\a
_diffrn_radiation_wavelength 0.71073
_diffrn_reflns_av_R_equivalents 0.0450
_diffrn_reflns_av_sigmaI/netI 0.0304
_diffrn_reflns_limit_h_max 41
_diffrn_reflns_limit_h_min -40
_diffrn_reflns_limit_k_max 8
_diffrn_reflns_limit_k_min -8
_diffrn_reflns_limit_l_max 29
_diffrn_reflns_limit_l_min -29
_diffrn_reflns_number 28778
_diffrn_reflns_theta_full 27.59
_diffrn_reflns_theta_max 27.59
_diffrn_reflns_theta_min 1.81
_diffrn_standards_interval_count 0
_diffrn_standards_interval_time 0
_diffrn_standards_number 0
_exptl_absorpt_coefficient_mu 1.083
_exptl_absorpt_correction_T_max 0.79
_exptl_absorpt_correction_T_min 0.77
_exptl_absorpt_correction_type multi-scan
_exptl_absorpt_process_details '(SADABS; Sheldrick, 1996)'
_exptl_crystal_colour blue
_exptl_crystal_density_diffrn 1.613
_exptl_crystal_density_method 'not measured'
_exptl_crystal_description platelet
_exptl_crystal_F_000 1888
_exptl_crystal_size_max 0.25
_exptl_crystal_size_mid 0.23
_exptl_crystal_size_min 0.22
_refine_diff_density_max 0.486
_refine_diff_density_min -0.384
_refine_ls_extinction_method none
_refine_ls_goodness_of_fit_ref 1.062
_refine_ls_hydrogen_treatment constr
_refine_ls_matrix_type full
_refine_ls_number_parameters 280
_refine_ls_number_reflns 4354
_refine_ls_number_restraints 0
_refine_ls_restrained_S_all 1.062
_refine_ls_R_factor_all 0.0488
_refine_ls_R_factor_gt 0.0353
_refine_ls_shift/su_max 0.001
_refine_ls_shift/su_mean 0.000
_refine_ls_structure_factor_coef Fsqd
_refine_ls_weighting_details 'calc w = 1/[\s^2^(Fo^2^)+(0.051P)^2^+2.1068P] where P=(Fo^2^+2Fc^2^)/3'
_refine_ls_weighting_scheme calc
_refine_ls_wR_factor_gt 0.0913
_refine_ls_wR_factor_ref 0.0986
_reflns_number_gt 3459
_reflns_number_total 4354
_reflns_threshold_expression I>2\s(I)
_cod_data_source_file bg2016.cif
_cod_data_source_block I
_cod_original_sg_symbol_H-M 'C 2/c'
_cod_database_code 2212014
_cod_database_fobs_code 2212014

loop_
_symmetry_equiv_pos_as_xyz
'x, y, z'
'-x, y, -z+1/2'
'x+1/2, y+1/2, z'
'-x+1/2, y+1/2, -z+1/2'
'-x, -y, -z'
'x, -y, z-1/2'
'-x+1/2, -y+1/2, -z'
'x+1/2, -y+1/2, z-1/2'

loop_
_atom_site_type_symbol
_atom_site_label
_atom_site_fract_x
_atom_site_fract_y
_atom_site_fract_z
_atom_site_U_iso_or_equiv
_atom_site_adp_type
_atom_site_calc_flag
_atom_site_refinement_flags
_atom_site_occupancy
C C1 0.91047(11) -0.1543(4) 0.91559(14) 0.0448(6) Uani d . 1
H H1 0.8868 -0.2071 0.9228 0.054 Uiso calc R 1
C C2 0.95654(12) -0.2588(5) 0.94475(15) 0.0556(7) Uani d . 1
H H2 0.9637 -0.3801 0.9712 0.067 Uiso calc R 1
C C3 0.99152(12) -0.1809(5) 0.93412(18) 0.0629(8) Uani d . 1
H H3 1.0228 -0.2488 0.9534 0.075 Uiso calc R 1
C C4 0.98000(10) -0.0017(5) 0.89472(15) 0.0533(7) Uani d . 1
H H4 1.0034 0.0534 0.8873 0.064 Uiso calc R 1
C C5 0.93289(9) 0.0959(4) 0.86613(12) 0.0367(5) Uani d . 1
C C6 0.91645(9) 0.2909(4) 0.82303(12) 0.0362(5) Uani d . 1
C C7 0.94549(11) 0.3902(5) 0.80385(15) 0.0515(7) Uani d . 1
H H7 0.9769 0.3346 0.8173 0.062 Uiso calc R 1
C C8 0.92706(12) 0.5716(5) 0.76484(16) 0.0601(8) Uani d . 1
H H8 0.9459 0.6402 0.7515 0.072 Uiso calc R 1
C C9 0.88097(12) 0.6502(5) 0.74576(15) 0.0549(7) Uani d . 1
H H9 0.8681 0.7733 0.7196 0.066 Uiso calc R 1
C C10 0.85369(10) 0.5448(4) 0.76583(13) 0.0438(6) Uani d . 1
H H10 0.8222 0.5985 0.7526 0.053 Uiso calc R 1
C C11 0.75336(8) -0.0464(3) 0.69150(11) 0.0301(4) Uani d . 1
C C12 0.72638(8) -0.0533(3) 0.61055(11) 0.0305(5) Uani d . 1
C C13 0.75605(9) -0.0143(3) 0.58594(12) 0.0328(5) Uani d . 1
H H13 0.7915 0.0098 0.6195 0.039 Uiso calc R 1
C C14 0.73383(10) -0.0105(3) 0.51187(13) 0.0363(5) Uani d . 1
C C15 0.68035(10) -0.0250(4) 0.46055(13) 0.0415(6) Uani d . 1
H H15 0.6651 -0.0153 0.4109 0.050 Uiso calc R 1
C C16 0.67132(9) -0.0890(3) 0.55973(11) 0.0318(5) Uani d . 1
C C17 0.65101(9) -0.0538(4) 0.48501(12) 0.0419(6) Uani d . 1
N N1 0.89884(7) 0.0204(3) 0.87727(10) 0.0347(4) Uani d . 1
N N2 0.87096(7) 0.3686(3) 0.80353(10) 0.0336(4) Uani d . 1
N N3 0.76607(10) 0.0155(3) 0.48722(13) 0.0444(5) Uani d . 1
N N4 0.59474(10) -0.0518(5) 0.43118(12) 0.0674(8) Uani d . 1
Ni Ni1 0.831594(10) 0.18803(4) 0.831219(14) 0.02943(10) Uani d . 1
O O2 0.79641(6) 0.0429(2) 0.72935(8) 0.0357(4) Uani d . 1
O O3 0.73212(6) -0.1294(3) 0.71812(8) 0.0380(4) Uani d . 1
O O4 0.64153(6) -0.1491(3) 0.57610(8) 0.0379(4) Uani d . 1
O O5 0.56905(9) 0.0571(5) 0.44396(14) 0.0878(8) Uani d . 1
O O6 0.57504(11) -0.1506(8) 0.37733(15) 0.1412(17) Uani d . 1
O O7 0.74461(9) 0.0194(3) 0.42092(11) 0.0587(5) Uani d . 1
O O8 0.81328(9) 0.0297(3) 0.53250(12) 0.0610(5) Uani d . 1
O O1W 0.79983(6) -0.0406(3) 0.85890(8) 0.0398(4) Uani d . 1
H H1W 0.7783 -0.0928 0.8205 0.060 Uiso d R 1
H H2W 0.7862 -0.0067 0.8780 0.060 Uiso d R 1
O O2W 0.5622(11) 0.417(4) 0.3298(16) 0.201(11) Uani d P 0.20

loop_
_atom_site_aniso_label
_atom_site_aniso_U_11
_atom_site_aniso_U_22
_atom_site_aniso_U_33
_atom_site_aniso_U_12
_atom_site_aniso_U_13
_atom_site_aniso_U_23
C1 0.0451(15) 0.0423(14) 0.0431(13) 0.0062(11) 0.0240(12) 0.0051(11)
C2 0.0522(18) 0.0530(16) 0.0525(16) 0.0205(14) 0.0261(14) 0.0104(13)
C3 0.0451(17) 0.067(2) 0.068(2) 0.0230(15) 0.0293(16) 0.0025(15)
C4 0.0357(14) 0.0682(19) 0.0580(16) 0.0054(13) 0.0288(13) -0.0035(14)
C5 0.0282(12) 0.0431(13) 0.0364(12) 0.0013(10) 0.0179(10) -0.0075(10)
C6 0.0315(12) 0.0444(13) 0.0337(11) -0.0059(10) 0.0199(10) -0.0087(10)
C7 0.0398(15) 0.0670(18) 0.0550(16) -0.0098(14) 0.0321(13) -0.0068(14)
C8 0.0593(19) 0.074(2) 0.0567(17) -0.0193(16) 0.0394(16) -0.0007(15)
C9 0.0567(18) 0.0536(17) 0.0487(15) -0.0113(14) 0.0281(14) 0.0062(12)
C10 0.0409(14) 0.0420(14) 0.0426(13) -0.0026(11) 0.0216(12) 0.0007(11)
C11 0.0291(11) 0.0291(11) 0.0343(11) -0.0004(9) 0.0198(10) -0.0027(9)
C12 0.0330(12) 0.0290(11) 0.0329(11) -0.0004(9) 0.0213(10) -0.0002(8)
C13 0.0346(12) 0.0273(11) 0.0410(12) -0.0007(9) 0.0249(10) -0.0011(9)
C14 0.0517(15) 0.0291(11) 0.0451(13) -0.0017(10) 0.0380(12) -0.0011(9)
C15 0.0529(16) 0.0424(14) 0.0343(12) -0.0040(11) 0.0286(12) -0.0007(10)
C16 0.0348(12) 0.0313(11) 0.0304(10) 0.0007(9) 0.0198(10) 0.0011(9)
C17 0.0365(13) 0.0526(15) 0.0327(11) -0.0051(11) 0.0184(11) 0.0010(10)
N1 0.0302(10) 0.0383(10) 0.0323(9) 0.0022(8) 0.0167(8) -0.0021(8)
N2 0.0309(10) 0.0366(10) 0.0326(9) -0.0029(8) 0.0185(8) -0.0030(8)
N3 0.0663(16) 0.0290(10) 0.0642(14) -0.0007(10) 0.0531(14) 0.0001(9)
N4 0.0466(15) 0.119(3) 0.0312(12) -0.0093(16) 0.0203(11) 0.0079(14)
Ni1 0.02552(16) 0.03469(17) 0.02895(16) 0.00132(11) 0.01659(13) -0.00031(11)
O2 0.0303(8) 0.0457(9) 0.0346(8) -0.0087(7) 0.0211(7) -0.0086(7)
O3 0.0356(9) 0.0495(10) 0.0317(8) -0.0117(7) 0.0215(7) -0.0029(7)
O4 0.0296(8) 0.0509(10) 0.0333(8) -0.0016(7) 0.0186(7) 0.0059(7)
O5 0.0505(14) 0.119(2) 0.0743(16) 0.0159(14) 0.0259(13) 0.0182(15)
O6 0.0699(19) 0.278(5) 0.0573(16) -0.047(2) 0.0278(15) -0.061(2)
O7 0.0910(16) 0.0574(12) 0.0603(12) -0.0052(11) 0.0626(12) -0.0020(9)
O8 0.0621(14) 0.0655(14) 0.0820(14) -0.0002(11) 0.0573(13) 0.0045(11)
O1W 0.0385(9) 0.0508(10) 0.0355(8) -0.0073(8) 0.0249(8) -0.0036(7)
O2W 0.26(3) 0.131(17) 0.29(3) -0.053(19) 0.21(3) -0.09(2)

loop_
_atom_type_symbol
_atom_type_description
_atom_type_scat_dispersion_real
_atom_type_scat_dispersion_imag
_atom_type_scat_source
C C 0.0033 0.0016 'International Tables Vol C Tables 4.2.6.8 and 6.1.1.4'
H H 0.0000 0.0000 'International Tables Vol C Tables 4.2.6.8 and 6.1.1.4'
N N 0.0061 0.0033 'International Tables Vol C Tables 4.2.6.8 and 6.1.1.4'
O O 0.0106 0.0060 'International Tables Vol C Tables 4.2.6.8 and 6.1.1.4'
Ni Ni 0.3393 1.1124 'International Tables Vol C Tables 4.2.6.8 and 6.1.1.4'

loop_
_geom_angle_atom_site_label_1
_geom_angle_atom_site_label_2
_geom_angle_atom_site_label_3
_geom_angle_site_symmetry_1
_geom_angle_site_symmetry_3
_geom_angle
N1 C1 C2 . . 122.1(3)
N1 C1 H1 . . 118.9
C2 C1 H1 . . 118.9
C3 C2 C1 . . 119.0(3)
C3 C2 H2 . . 120.5
C1 C2 H2 . . 120.5
C2 C3 C4 . . 119.5(3)
C2 C3 H3 . . 120.2
C4 C3 H3 . . 120.2
C3 C4 C5 . . 119.1(3)
C3 C4 H4 . . 120.5
C5 C4 H4 . . 120.5
N1 C5 C4 . . 121.3(2)
N1 C5 C6 . . 114.9(2)
C4 C5 C6 . . 123.7(2)
N2 C6 C7 . . 121.1(2)
N2 C6 C5 . . 115.2(2)
C7 C6 C5 . . 123.7(2)
C8 C7 C6 . . 119.0(3)
C8 C7 H7 . . 120.5
C6 C7 H7 . . 120.5
C9 C8 C7 . . 119.5(3)
C9 C8 H8 . . 120.2
C7 C8 H8 . . 120.2
C8 C9 C10 . . 119.1(3)
C8 C9 H9 . . 120.5
C10 C9 H9 . . 120.5
N2 C10 C9 . . 122.2(3)
N2 C10 H10 . . 118.9
C9 C10 H10 . . 118.9
O2 C11 O3 . . 123.23(19)
O2 C11 C12 . . 117.22(18)
O3 C11 C12 . . 119.55(19)
C13 C12 C16 . . 120.58(19)
C13 C12 C11 . . 117.3(2)
C16 C12 C11 . . 122.05(18)
C12 C13 C14 . . 121.0(2)
C12 C13 H13 . . 119.5
C14 C13 H13 . . 119.5
C15 C14 C13 . . 120.7(2)
C15 C14 N3 . . 119.1(2)
C13 C14 N3 . . 120.2(2)
C17 C15 C14 . . 117.9(2)
C17 C15 H15 . . 121.0
C14 C15 H15 . . 121.0
O4 C16 C17 . . 120.3(2)
O4 C16 C12 . . 125.71(19)
C17 C16 C12 . . 114.01(19)
C15 C17 C16 . . 124.8(2)
C15 C17 N4 . . 117.5(2)
C16 C17 N4 . . 117.7(2)
C1 N1 C5 . . 119.0(2)
C1 N1 Ni1 . . 125.47(17)
C5 N1 Ni1 . . 115.51(16)
C10 N2 C6 . . 119.2(2)
C10 N2 Ni1 . . 125.64(17)
C6 N2 Ni1 . . 115.07(15)
O8 N3 O7 . . 122.9(2)
O8 N3 C14 . . 119.1(2)
O7 N3 C14 . . 118.0(2)
O6 N4 O5 . . 122.0(3)
O6 N4 C17 . . 120.2(3)
O5 N4 C17 . . 117.8(3)
O3 Ni1 O4 4_656 4_656 86.74(6)
O3 Ni1 N1 4_656 . 174.62(7)
O4 Ni1 N1 4_656 . 94.06(7)
O3 Ni1 N2 4_656 . 95.51(7)
O4 Ni1 N2 4_656 . 93.73(7)
N1 Ni1 N2 . . 79.13(8)
O3 Ni1 O1W 4_656 . 94.03(7)
O4 Ni1 O1W 4_656 . 91.99(6)
N1 Ni1 O1W . . 91.25(7)
N2 Ni1 O1W . . 169.13(7)
O3 Ni1 O2 4_656 . 86.65(6)
O4 Ni1 O2 4_656 . 173.39(6)
N1 Ni1 O2 . . 92.48(7)
N2 Ni1 O2 . . 86.55(7)
O1W Ni1 O2 . . 88.84(6)
C11 O2 Ni1 . . 128.09(13)
C11 O3 Ni1 . 4_646 129.03(14)
C16 O4 Ni1 . 4_646 122.10(14)
Ni1 O1W H1W . . 103.1
Ni1 O1W H2W . . 119.0
H1W O1W H2W . . 108.2

loop_
_geom_bond_atom_site_label_1
_geom_bond_atom_site_label_2
_geom_bond_site_symmetry_2
_geom_bond_distance
_geom_bond_publ_flag
C1 N1 . 1.336(3) ?
C1 C2 . 1.380(4) ?
C1 H1 . 0.9300 ?
C2 C3 . 1.371(4) ?
C2 H2 . 0.9300 ?
C3 C4 . 1.373(4) ?
C3 H3 . 0.9300 ?
C4 C5 . 1.388(3) ?
C4 H4 . 0.9300 ?
C5 N1 . 1.345(3) ?
C5 C6 . 1.487(3) ?
C6 N2 . 1.340(3) ?
C6 C7 . 1.393(3) ?
C7 C8 . 1.373(4) ?
C7 H7 . 0.9300 ?
C8 C9 . 1.363(4) ?
C8 H8 . 0.9300 ?
C9 C10 . 1.379(4) ?
C9 H9 . 0.9300 ?
C10 N2 . 1.331(3) ?
C10 H10 . 0.9300 ?
C11 O2 . 1.250(3) ?
C11 O3 . 1.265(3) ?
C11 C12 . 1.503(3) ?
C12 C13 . 1.379(3) ?
C12 C16 . 1.441(3) ?
C13 C14 . 1.389(3) ?
C13 H13 . 0.9300 ?
C14 C15 . 1.389(3) ?
C14 N3 . 1.444(3) ?
C15 C17 . 1.356(3) ?
C15 H15 . 0.9300 ?
C16 O4 . 1.270(3) ?
C16 C17 . 1.435(3) ?
C17 N4 . 1.458(3) ?
N3 O8 . 1.227(3) ?
N3 O7 . 1.234(3) ?
N4 O6 . 1.180(4) ?
N4 O5 . 1.238(4) ?
Ni1 N1 . 2.0536(19) y
Ni1 N2 . 2.0671(19) y
Ni1 O3 4_656 2.0212(16) y
Ni1 O4 4_656 2.0364(15) y
Ni1 O1W . 2.0877(16) y
Ni1 O2 . 2.1046(15) y
O3 Ni1 4_646 2.0212(16) ?
O4 Ni1 4_646 2.0364(15) ?
O1W H1W . 0.7988 ?
O1W H2W . 0.8064 ?

loop_
_geom_hbond_atom_site_label_D
_geom_hbond_atom_site_label_H
_geom_hbond_atom_site_label_A
_geom_hbond_site_symmetry_A
_geom_hbond_distance_DH
_geom_hbond_distance_HA
_geom_hbond_distance_DA
_geom_hbond_angle_DHA
O1W H2W O7 6_556 0.81 2.06 2.840(2) 161.5
O1W H1W O3 . 0.80 1.90 2.659(2) 159.5
